data_4331711
loop_
_publ_author_name
'Fir, Barbara'
'Whalen, J. Marc'
'Mercier, H\'el\`ene P. A.'
'Dixon, David A.'
'Schrobilgen, Gary J.'

_publ_section_title
;
 Syntheses of [F5TeNH3][AsF6], [F5TeN(H)Xe][AsF6], and F5TeNF2and
 Characterization by Multi-NMR and Raman Spectroscopy and by Electronic
 Structure Calculations:&#x00A0; The X-ray Crystal Structures of \a- and
 \b-F5TeNH2, [F5TeNH3][AsF6], and [F5TeN(H)Xe][AsF6]
;
_journal_issue 5
_journal_name_full 'Inorganic Chemistry'
_journal_page_first 1978
_journal_page_last 1996
_journal_paper_doi 10.1021/ic051451t
_journal_volume 45
_journal_year 2006
_chemical_formula_sum 'As F11 H3 N Te'
_chemical_formula_weight 428.55
_chemical_name_systematic
; 
 ? 
;
_space_group_IT_number 11
_symmetry_space_group_name_Hall '-P 2yb'
_symmetry_space_group_name_H-M 'P 1 21/m 1'
_atom_sites_solution_hydrogens geom
_atom_sites_solution_primary direct
_atom_sites_solution_secondary difmap
_audit_creation_method SHELXL-97
_cell_angle_alpha 90.00
_cell_angle_beta 105.636(2)
_cell_angle_gamma 90.00
_cell_formula_units_Z 6
_cell_length_a 6.6397(2)
_cell_length_b 17.00680(10)
_cell_length_c 11.1684(3)
_cell_measurement_temperature 164(2)
_cell_volume 1214.47(5)
_computing_structure_refinement 'SHELXL-97 (Sheldrick, 1997)'
_computing_structure_solution 'SHELXS-97 (Sheldrick, 1990)'
_diffrn_ambient_temperature 164(2)
_diffrn_measured_fraction_theta_full 0.935
_diffrn_measured_fraction_theta_max 0.935
_diffrn_radiation_monochromator graphite
_diffrn_radiation_source 'fine-focus sealed tube'
_diffrn_radiation_type MoK\a
_diffrn_radiation_wavelength 0.71073
_diffrn_reflns_av_R_equivalents 0.0296
_diffrn_reflns_av_sigmaI/netI 0.0225
_diffrn_reflns_limit_h_max 8
_diffrn_reflns_limit_h_min -8
_diffrn_reflns_limit_k_max 22
_diffrn_reflns_limit_k_min -21
_diffrn_reflns_limit_l_max 14
_diffrn_reflns_limit_l_min -14
_diffrn_reflns_number 11924
_diffrn_reflns_theta_full 27.51
_diffrn_reflns_theta_max 27.51
_diffrn_reflns_theta_min 1.89
_exptl_absorpt_coefficient_mu 7.889
_exptl_crystal_density_diffrn 3.516
_exptl_crystal_density_method 'not measured'
_exptl_crystal_F_000 1164
_refine_diff_density_max 1.077
_refine_diff_density_min -0.899
_refine_diff_density_rms 0.166
_refine_ls_extinction_coef 0.00417(19)
_refine_ls_extinction_expression Fc^*^=kFc[1+0.001xFc^2^\l^3^/sin(2\q)]^-1/4^
_refine_ls_extinction_method SHELXL
_refine_ls_goodness_of_fit_ref 1.064
_refine_ls_hydrogen_treatment mixed
_refine_ls_matrix_type full
_refine_ls_number_parameters 208
_refine_ls_number_reflns 2705
_refine_ls_number_restraints 0
_refine_ls_restrained_S_all 1.064
_refine_ls_R_factor_all 0.0335
_refine_ls_R_factor_gt 0.0271
_refine_ls_shift/su_max 0.003
_refine_ls_shift/su_mean 0.000
_refine_ls_structure_factor_coef Fsqd
_refine_ls_weighting_details 'calc w=1/[\s^2^(Fo^2^)+(0.0432P)^2^+0.3122P] where P=(Fo^2^+2Fc^2^)/3'
_refine_ls_weighting_scheme calc
_refine_ls_wR_factor_gt 0.0735
_refine_ls_wR_factor_ref 0.0763
_reflns_number_gt 2344
_reflns_number_total 2705
_reflns_threshold_expression >2sigma(I)
_cod_data_source_file ic051451tsup1.cif
_cod_data_source_block F5TeNH3+AsF6-
_cod_original_formula_sum 'H3 As F11 N Te'
_cod_database_code 4331711

loop_
_symmetry_equiv_pos_as_xyz
'x, y, z'
'-x, y+1/2, -z'
'-x, -y, -z'
'x, -y-1/2, z'

loop_
_atom_site_label
_atom_site_type_symbol
_atom_site_fract_x
_atom_site_fract_y
_atom_site_fract_z
_atom_site_U_iso_or_equiv
_atom_site_adp_type
_atom_site_occupancy
_atom_site_symmetry_multiplicity
_atom_site_calc_flag
_atom_site_refinement_flags
Te1 Te 0.16773(4) 0.7500 0.33989(3) 0.01867(11) Uani 1 2 d S
F1 F 0.2696(4) 0.7500 0.5074(2) 0.0302(6) Uani 1 2 d S
F2 F 0.3515(3) 0.67421(10) 0.32472(18) 0.0300(4) Uani 1 1 d .
F3 F -0.0206(3) 0.67403(11) 0.34740(18) 0.0313(4) Uani 1 1 d .
N1 N 0.0512(5) 0.7500 0.1503(3) 0.0227(8) Uani 1 2 d S
H1A H 0.147(2) 0.7500 0.1172(9) 0.034 Uiso 1 2 d SR
H1B H -0.0210(19) 0.7893(10) 0.1278(7) 0.034 Uiso 1 1 d R
Te2 Te 0.33229(3) 0.500581(9) -0.334389(16) 0.01525(10) Uani 1 1 d .
F4 F 0.3673(3) 0.42794(10) -0.21137(15) 0.0249(4) Uani 1 1 d .
F5 F 0.2976(3) 0.57661(10) -0.45278(16) 0.0269(4) Uani 1 1 d .
F6 F 0.0524(3) 0.50217(9) -0.35038(19) 0.0256(4) Uani 1 1 d .
F7 F 0.6121(3) 0.50139(9) -0.31674(19) 0.0263(4) Uani 1 1 d .
F8 F 0.2970(3) 0.42495(10) -0.45175(16) 0.0267(4) Uani 1 1 d .
N2 N 0.3735(4) 0.58740(14) -0.2036(2) 0.0210(5) Uani 1 1 d .
H2A H 0.500(2) 0.5986(3) -0.1786(5) 0.032 Uiso 1 1 d R
H2B H 0.3062(12) 0.6271(7) -0.2349(6) 0.032 Uiso 1 1 d R
H2C H 0.3309(8) 0.5719(3) -0.1440(11) 0.032 Uiso 1 1 d R
As1 As 0.0000 0.5000 0.0000 0.01495(13) Uani 1 2 d S
F9 F -0.0138(3) 0.56525(10) -0.11805(16) 0.0291(4) Uani 1 1 d .
F10 F 0.2685(3) 0.49498(9) 0.0239(2) 0.0287(5) Uani 1 1 d .
F11 F 0.0324(2) 0.57644(10) 0.10487(15) 0.0231(4) Uani 1 1 d .
As2 As 0.16229(6) 0.2500 0.30831(5) 0.01598(12) Uani 1 2 d S
F12 F 0.0637(3) 0.2500 0.1496(2) 0.0251(6) Uani 1 2 d S
F13 F -0.0163(2) 0.32224(10) 0.31893(16) 0.0249(4) Uani 1 1 d .
F14 F 0.3403(3) 0.32197(10) 0.29714(17) 0.0269(4) Uani 1 1 d .
F15 F 0.2586(4) 0.2500 0.4665(2) 0.0279(6) Uani 1 2 d S
As3 As 0.50097(6) 0.7500 0.01160(4) 0.01669(13) Uani 1 2 d S
F16 F 0.6130(4) 0.7500 0.1697(2) 0.0281(6) Uani 1 2 d S
F17 F 0.3269(2) 0.67824(10) 0.02716(17) 0.0251(4) Uani 1 1 d .
F18 F 0.6731(2) 0.67761(10) -0.00425(16) 0.0242(4) Uani 1 1 d .
F19 F 0.3927(3) 0.7500 -0.1474(2) 0.0228(5) Uani 1 2 d S

loop_
_atom_site_aniso_label
_atom_site_aniso_U_11
_atom_site_aniso_U_22
_atom_site_aniso_U_33
_atom_site_aniso_U_23
_atom_site_aniso_U_13
_atom_site_aniso_U_12
Te1 0.01946(18) 0.0153(2) 0.02192(17) 0.000 0.00663(12) 0.000
F1 0.0357(14) 0.0324(16) 0.0199(14) 0.000 0.0032(10) 0.000
F2 0.0293(10) 0.0238(10) 0.0368(11) -0.0003(8) 0.0089(8) 0.0110(8)
F3 0.0328(10) 0.0250(11) 0.0375(11) 0.0039(8) 0.0117(8) -0.0101(8)
N1 0.0205(17) 0.024(2) 0.0222(19) 0.000 0.0031(13) 0.000
Te2 0.01721(15) 0.01427(18) 0.01394(14) -0.00059(6) 0.00362(10) -0.00011(6)
F4 0.0335(10) 0.0174(10) 0.0219(9) 0.0052(7) 0.0041(7) -0.0018(7)
F5 0.0360(10) 0.0236(10) 0.0195(9) 0.0070(7) 0.0046(7) 0.0000(8)
F6 0.0161(9) 0.0279(11) 0.0306(11) -0.0036(7) 0.0028(7) -0.0013(6)
F7 0.0177(9) 0.0286(12) 0.0328(11) -0.0025(7) 0.0072(8) 0.0010(6)
F8 0.0335(10) 0.0238(10) 0.0215(10) -0.0087(7) 0.0050(7) 0.0014(7)
N2 0.0241(13) 0.0177(14) 0.0202(13) -0.0013(10) 0.0041(9) -0.0001(10)
As1 0.0158(3) 0.0147(3) 0.0145(3) 0.00006(14) 0.00413(19) -0.00067(14)
F9 0.0423(11) 0.0225(10) 0.0204(9) 0.0054(7) 0.0050(8) -0.0039(8)
F10 0.0161(9) 0.0300(12) 0.0385(12) -0.0073(7) 0.0049(8) -0.0007(7)
F11 0.0266(9) 0.0197(9) 0.0228(9) -0.0065(7) 0.0063(7) -0.0011(7)
As2 0.0148(2) 0.0145(3) 0.0191(2) 0.000 0.00540(16) 0.000
F12 0.0270(13) 0.0289(15) 0.0179(13) 0.000 0.0037(9) 0.000
F13 0.0226(9) 0.0197(10) 0.0338(10) -0.0023(7) 0.0101(7) 0.0047(7)
F14 0.0235(9) 0.0211(10) 0.0367(11) 0.0010(8) 0.0094(7) -0.0064(7)
F15 0.0296(13) 0.0304(15) 0.0223(13) 0.000 0.0042(10) 0.000
As3 0.0176(2) 0.0148(3) 0.0170(2) 0.000 0.00342(18) 0.000
F16 0.0341(14) 0.0300(15) 0.0164(13) 0.000 0.0003(10) 0.000
F17 0.0245(9) 0.0181(10) 0.0335(10) 0.0024(7) 0.0090(7) -0.0047(7)
F18 0.0234(9) 0.0166(9) 0.0321(10) -0.0009(7) 0.0068(7) 0.0049(7)
F19 0.0271(12) 0.0211(14) 0.0182(12) 0.000 0.0025(9) 0.000

loop_
_atom_type_symbol
_atom_type_description
_atom_type_scat_dispersion_real
_atom_type_scat_dispersion_imag
_atom_type_scat_source
N N 0.0061 0.0033 'International Tables Vol C Tables 4.2.6.8 and 6.1.1.4'
H H 0.0000 0.0000 'International Tables Vol C Tables 4.2.6.8 and 6.1.1.4'
F F 0.0171 0.0103 'International Tables Vol C Tables 4.2.6.8 and 6.1.1.4'
As As 0.0499 2.0058 'International Tables Vol C Tables 4.2.6.8 and 6.1.1.4'
Te Te -0.5308 1.6751 'International Tables Vol C Tables 4.2.6.8 and 6.1.1.4'

loop_
_geom_angle_atom_site_label_1
_geom_angle_atom_site_label_2
_geom_angle_atom_site_label_3
_geom_angle
_geom_angle_site_symmetry_1
_geom_angle_site_symmetry_3
F1 Te1 F2 91.33(8) . 4_575
F1 Te1 F2 91.33(8) . .
F2 Te1 F2 90.57(12) 4_575 .
F1 Te1 F3 91.29(8) . .
F2 Te1 F3 177.39(8) 4_575 .
F2 Te1 F3 89.28(9) . .
F1 Te1 F3 91.28(8) . 4_575
F2 Te1 F3 89.28(9) 4_575 4_575
F2 Te1 F3 177.39(8) . 4_575
F3 Te1 F3 90.75(12) . 4_575
F1 Te1 N1 179.77(11) . .
F2 Te1 N1 88.84(9) 4_575 .
F2 Te1 N1 88.84(9) . .
F3 Te1 N1 88.55(9) . .
F3 Te1 N1 88.55(9) 4_575 .
F8 Te2 F7 90.75(8) . .
F8 Te2 F4 91.70(9) . .
F7 Te2 F4 90.25(8) . .
F8 Te2 F6 90.57(8) . .
F7 Te2 F6 178.59(7) . .
F4 Te2 F6 90.20(8) . .
F8 Te2 F5 90.72(9) . .
F7 Te2 F5 89.94(8) . .
F4 Te2 F5 177.57(7) . .
F6 Te2 F5 89.55(8) . .
F8 Te2 N2 179.07(8) . .
F7 Te2 N2 88.92(8) . .
F4 Te2 N2 89.17(10) . .
F6 Te2 N2 89.75(8) . .
F5 Te2 N2 88.41(9) . .
F9 As1 F9 180.0 3_565 .
F9 As1 F11 90.31(9) 3_565 3_565
F9 As1 F11 89.69(9) . 3_565
F9 As1 F11 89.69(9) 3_565 .
F9 As1 F11 90.31(9) . .
F11 As1 F11 180.0 3_565 .
F9 As1 F10 90.57(9) 3_565 .
F9 As1 F10 89.43(9) . .
F11 As1 F10 90.13(8) 3_565 .
F11 As1 F10 89.87(8) . .
F9 As1 F10 89.43(9) 3_565 3_565
F9 As1 F10 90.57(9) . 3_565
F11 As1 F10 89.87(8) 3_565 3_565
F11 As1 F10 90.13(8) . 3_565
F10 As1 F10 180.0 . 3_565
F15 As2 F12 179.57(11) . .
F15 As2 F14 90.11(8) . 4_565
F12 As2 F14 90.19(8) . 4_565
F15 As2 F14 90.11(8) . .
F12 As2 F14 90.19(8) . .
F14 As2 F14 90.11(12) 4_565 .
F15 As2 F13 90.09(8) . .
F12 As2 F13 89.61(8) . .
F14 As2 F13 179.79(9) 4_565 .
F14 As2 F13 89.82(8) . .
F15 As2 F13 90.09(8) . 4_565
F12 As2 F13 89.61(8) . 4_565
F14 As2 F13 89.82(8) 4_565 4_565
F14 As2 F13 179.79(9) . 4_565
F13 As2 F13 90.24(11) . 4_565
F18 As3 F18 91.33(11) 4_575 .
F18 As3 F16 89.43(8) 4_575 .
F18 As3 F16 89.43(8) . .
F18 As3 F17 179.46(7) 4_575 .
F18 As3 F17 89.19(9) . .
F16 As3 F17 90.74(8) . .
F18 As3 F17 89.19(9) 4_575 4_575
F18 As3 F17 179.46(7) . 4_575
F16 As3 F17 90.74(8) . 4_575
F17 As3 F17 90.29(11) . 4_575
F18 As3 F19 89.89(8) 4_575 .
F18 As3 F19 89.89(8) . .
F16 As3 F19 179.03(10) . .
F17 As3 F19 89.95(8) . .
F17 As3 F19 89.95(8) 4_575 .

loop_
_geom_bond_atom_site_label_1
_geom_bond_atom_site_label_2
_geom_bond_distance
_geom_bond_site_symmetry_2
Te1 F1 1.810(2) .
Te1 F2 1.8139(16) 4_575
Te1 F2 1.8139(16) .
Te1 F3 1.8154(17) .
Te1 F3 1.8155(17) 4_575
Te1 N1 2.049(3) .
Te2 F8 1.8061(17) .
Te2 F7 1.8149(17) .
Te2 F4 1.8155(16) .
Te2 F6 1.8189(17) .
Te2 F5 1.8191(17) .
Te2 N2 2.043(2) .
As1 F9 1.7067(17) 3_565
As1 F9 1.7067(17) .
As1 F11 1.7239(16) 3_565
As1 F11 1.7239(16) .
As1 F10 1.7321(17) .
As1 F10 1.7321(17) 3_565
As2 F15 1.709(2) .
As2 F12 1.716(2) .
As2 F14 1.7294(16) 4_565
As2 F14 1.7294(16) .
As2 F13 1.7337(16) .
As2 F13 1.7338(16) 4_565
As3 F18 1.7211(16) 4_575
As3 F18 1.7211(16) .
As3 F16 1.721(2) .
As3 F17 1.7216(16) .
As3 F17 1.7216(16) 4_575
As3 F19 1.727(2) .
